data_1553003
loop_
_publ_author_name
'Zhou, Xiaoxi'
'Zhang, Chunhong'
'Lin, Yumei'
'He, Xumin'
'Zhang, Yan'
'Wang, Jianbo'
'Xia, Haiping'

_publ_section_title
;
 1,2-Migration in the reactions of ruthenium vinyl carbene with propargyl
 alcohols
;
_journal_issue 9
_journal_name_full 'Org. Chem. Front.'
_journal_page_first 1077
_journal_paper_doi 10.1039/C4QO00152D
_journal_volume 1
_journal_year 2014
_chemical_formula_moiety 'C59 H48 B Cl2  N O P2 Ru, C3H6Cl6 BF4'
_chemical_formula_sum 'C62 H54 B Cl8 F4 N O P2 Ru'
_chemical_formula_weight 1362.48
_space_group_IT_number 2
_space_group_name_Hall '-P 1'
_space_group_name_H-M_alt 'P -1'
_symmetry_cell_setting triclinic
_symmetry_space_group_name_H-M 'P -1'
_atom_sites_solution_hydrogens geom
_atom_sites_solution_primary direct
_atom_sites_solution_secondary difmap
_audit_creation_method SHELXL-97
_cell_angle_alpha 72.67(3)
_cell_angle_beta 86.64(3)
_cell_angle_gamma 84.12(3)
_cell_formula_units_Z 2
_cell_length_a 12.818(3)
_cell_length_b 14.788(3)
_cell_length_c 16.847(3)
_cell_measurement_temperature 173(2)
_cell_measurement_theta_max 54.96
_cell_measurement_theta_min 6.07
_cell_volume 3031.1(12)
_computing_cell_refinement 'Bruker FRAMBO'
_computing_data_collection 'Bruker FRAMBO'
_computing_data_reduction 'Bruker SAINT'
_computing_molecular_graphics 'Bruker SHELXTL'
_computing_publication_material 'Bruker SHELXTL'
_computing_structure_refinement 'SHELXL-97 (Sheldrick, 1997)'
_computing_structure_solution 'SHELXS-97 (Sheldrick, 1990)'
_diffrn_ambient_temperature 173(2)
_diffrn_measured_fraction_theta_full 0.997
_diffrn_measured_fraction_theta_max 0.997
_diffrn_measurement_device_type 'multiwire proportional'
_diffrn_measurement_method 'phi and omega scans'
_diffrn_radiation_monochromator graphite
_diffrn_radiation_source 'fine-focus sealed tube'
_diffrn_radiation_type MoK\a
_diffrn_radiation_wavelength 0.71073
_diffrn_reflns_av_R_equivalents 0.0291
_diffrn_reflns_av_sigmaI/netI 0.0404
_diffrn_reflns_limit_h_max 15
_diffrn_reflns_limit_h_min -15
_diffrn_reflns_limit_k_max 17
_diffrn_reflns_limit_k_min -17
_diffrn_reflns_limit_l_max 17
_diffrn_reflns_limit_l_min -20
_diffrn_reflns_number 23927
_diffrn_reflns_theta_full 25.00
_diffrn_reflns_theta_max 25.00
_diffrn_reflns_theta_min 3.04
_exptl_absorpt_coefficient_mu 0.719
_exptl_absorpt_correction_T_max 1.0000
_exptl_absorpt_correction_T_min 0.6253
_exptl_absorpt_correction_type multi-scan
_exptl_crystal_colour red
_exptl_crystal_density_diffrn 1.493
_exptl_crystal_density_method 'not measured'
_exptl_crystal_description block
_exptl_crystal_F_000 1384
_exptl_crystal_size_max 0.3
_exptl_crystal_size_mid 0.25
_exptl_crystal_size_min 0.15
_refine_diff_density_max 2.352
_refine_diff_density_min -1.238
_refine_diff_density_rms 0.196
_refine_ls_extinction_method none
_refine_ls_goodness_of_fit_ref 0.974
_refine_ls_hydrogen_treatment constr
_refine_ls_matrix_type full
_refine_ls_number_parameters 721
_refine_ls_number_reflns 10655
_refine_ls_number_restraints 0
_refine_ls_restrained_S_all 0.974
_refine_ls_R_factor_all 0.0776
_refine_ls_R_factor_gt 0.0598
_refine_ls_shift/su_max 0.000
_refine_ls_shift/su_mean 0.000
_refine_ls_structure_factor_coef Fsqd
_refine_ls_weighting_details 'calc w=1/[\s^2^(Fo^2^)+(0.1488P)^2^+11.9525P] where P=(Fo^2^+2Fc^2^)/3'
_refine_ls_weighting_scheme calc
_refine_ls_wR_factor_gt 0.1792
_refine_ls_wR_factor_ref 0.2180
_reflns_number_gt 8587
_reflns_number_total 10655
_reflns_threshold_expression >2sigma(I)
_cod_data_source_file c4qo00152d2.cif
_cod_data_source_block 1
_cod_original_cell_volume 3031.1(11)
_cod_original_sg_symbol_H-M P-1
_cod_database_code 1553003

loop_
_symmetry_equiv_pos_as_xyz
'x, y, z'
'-x, -y, -z'

loop_
_atom_site_label
_atom_site_type_symbol
_atom_site_fract_x
_atom_site_fract_y
_atom_site_fract_z
_atom_site_U_iso_or_equiv
_atom_site_adp_type
_atom_site_occupancy
_atom_site_symmetry_multiplicity
_atom_site_calc_flag
_atom_site_refinement_flags
Ru1 Ru 0.33135(3) 0.32738(3) 0.39448(2) 0.02061(16) Uani 1 1 d .
P1 P 0.21884(11) 0.20898(9) 0.41016(8) 0.0242(3) Uani 1 1 d .
Cl2 Cl 0.21244(10) 0.42014(9) 0.46167(7) 0.0251(3) Uani 1 1 d .
Cl1 Cl 0.38973(11) 0.23799(9) 0.53241(7) 0.0282(3) Uani 1 1 d .
O1 O 0.4567(3) 0.2454(3) 0.3584(2) 0.0262(8) Uani 1 1 d .
P2 P 0.19056(11) 0.60812(9) 0.18849(8) 0.0234(3) Uani 1 1 d .
C660 C 0.1808(4) 0.5665(4) 0.0993(3) 0.0280(11) Uani 1 1 d .
C2 C 0.2810(4) 0.5292(3) 0.2626(3) 0.0207(10) Uani 1 1 d .
C6 C 0.5934(4) 0.5473(4) 0.4112(3) 0.0311(12) Uani 1 1 d .
H6A H 0.6407 0.5865 0.4205 0.037 Uiso 1 1 calc R
C121 C 0.1431(5) 0.1937(4) 0.5749(4) 0.0338(13) Uani 1 1 d .
H12A H 0.1706 0.2514 0.5682 0.041 Uiso 1 1 calc R
C12 C 0.1557(4) 0.1516(4) 0.5109(3) 0.0275(11) Uani 1 1 d .
C13 C 0.0612(4) 0.6093(4) 0.2362(3) 0.0259(11) Uani 1 1 d .
C16 C 0.3475(4) 0.0409(4) 0.4460(3) 0.0310(12) Uani 1 1 d .
H16A H 0.3393 0.0432 0.5006 0.037 Uiso 1 1 calc R
C3 C 0.3509(4) 0.5699(4) 0.2947(3) 0.0249(11) Uani 1 1 d .
H3A H 0.3454 0.6360 0.2772 0.030 Uiso 1 1 calc R
N1 N 0.4460(3) 0.4295(3) 0.3891(3) 0.0242(9) Uani 1 1 d .
C20 C 0.4152(5) -0.0308(5) 0.4274(4) 0.0428(15) Uani 1 1 d .
H20A H 0.4515 -0.0763 0.4697 0.051 Uiso 1 1 calc R
C7 C 0.6087(4) 0.4499(4) 0.4423(3) 0.0324(12) Uani 1 1 d .
H7A H 0.6695 0.4216 0.4703 0.039 Uiso 1 1 calc R
C22 C 0.1004(5) 0.2438(4) 0.3478(3) 0.0352(13) Uani 1 1 d .
C23 C 0.2328(4) 0.7264(4) 0.1578(3) 0.0286(12) Uani 1 1 d .
C1 C 0.2595(4) 0.4280(4) 0.2853(3) 0.0224(10) Uani 1 1 d .
H1A H 0.1837 0.4228 0.2872 0.027 Uiso 1 1 calc R
C4 C 0.4336(4) 0.5250(4) 0.3527(3) 0.0235(10) Uani 1 1 d .
C8 C 0.5336(4) 0.3942(4) 0.4317(3) 0.0272(11) Uani 1 1 d .
H8A H 0.5444 0.3287 0.4555 0.033 Uiso 1 1 calc R
C29 C 0.0619(5) 0.0220(4) 0.5962(4) 0.0418(15) Uani 1 1 d .
H29A H 0.0363 -0.0367 0.6038 0.050 Uiso 1 1 calc R
C30 C 0.0906(5) 0.1511(4) 0.6478(4) 0.0375(14) Uani 1 1 d .
H30A H 0.0831 0.1798 0.6903 0.045 Uiso 1 1 calc R
C31 C 0.0503(5) 0.5893(4) 0.3210(4) 0.0362(13) Uani 1 1 d .
H31A H 0.1089 0.5723 0.3541 0.043 Uiso 1 1 calc R
C33 C 0.0366(5) 0.3220(4) 0.3590(4) 0.0392(14) Uani 1 1 d .
H33A H 0.0565 0.3533 0.3954 0.047 Uiso 1 1 calc R
C34 C 0.0485(5) 0.0648(5) 0.6583(4) 0.0429(15) Uani 1 1 d .
H34A H 0.0117 0.0365 0.7072 0.052 Uiso 1 1 calc R
C36 C 0.1366(5) 0.4811(4) 0.1103(4) 0.0372(13) Uani 1 1 d .
H36A H 0.1122 0.4473 0.1628 0.045 Uiso 1 1 calc R
C5 C 0.5042(4) 0.5845(4) 0.3653(3) 0.0292(12) Uani 1 1 d .
H5A H 0.4915 0.6500 0.3427 0.035 Uiso 1 1 calc R
C40 C 0.3082(5) 0.1053(4) 0.3009(4) 0.0356(13) Uani 1 1 d .
H40A H 0.2736 0.1514 0.2581 0.043 Uiso 1 1 calc R
C42 C 0.2145(5) 0.6172(5) 0.0206(4) 0.0439(15) Uani 1 1 d .
H42A H 0.2417 0.6755 0.0121 0.053 Uiso 1 1 calc R
C44 C 0.1719(5) 0.7989(4) 0.1809(4) 0.0412(14) Uani 1 1 d .
H44A H 0.1095 0.7874 0.2116 0.049 Uiso 1 1 calc R
C45 C 0.2087(6) 0.8902(5) 0.1557(5) 0.0558(19) Uani 1 1 d .
H45A H 0.1699 0.9393 0.1710 0.067 Uiso 1 1 calc R
C46 C -0.0508(5) 0.5949(5) 0.3571(4) 0.0434(15) Uani 1 1 d .
H46A H -0.0596 0.5793 0.4146 0.052 Uiso 1 1 calc R
C49 C 0.3260(5) 0.7456(4) 0.1131(4) 0.0387(14) Uani 1 1 d .
H49A H 0.3681 0.6969 0.0994 0.046 Uiso 1 1 calc R
C51 C 0.1133(5) 0.0655(4) 0.5222(4) 0.0357(13) Uani 1 1 d .
H51A H 0.1195 0.0370 0.4797 0.043 Uiso 1 1 calc R
C52 C -0.1241(5) 0.6440(5) 0.2210(5) 0.0440(15) Uani 1 1 d .
H52A H -0.1823 0.6628 0.1875 0.053 Uiso 1 1 calc R
C53 C -0.1369(5) 0.6232(5) 0.3075(4) 0.0441(16) Uani 1 1 d .
H53A H -0.2035 0.6286 0.3315 0.053 Uiso 1 1 calc R
C54 C 0.2922(5) 0.1088(4) 0.3834(3) 0.0294(12) Uani 1 1 d .
C55 C 0.1289(6) 0.4462(5) 0.0429(5) 0.0494(17) Uani 1 1 d .
H55A H 0.0999 0.3890 0.0501 0.059 Uiso 1 1 calc R
C56 C 0.3570(6) 0.8377(5) 0.0884(4) 0.0478(17) Uani 1 1 d .
H56A H 0.4184 0.8508 0.0567 0.057 Uiso 1 1 calc R
C57 C 0.3747(6) 0.0340(5) 0.2830(4) 0.0460(16) Uani 1 1 d .
H57A H 0.3836 0.0316 0.2285 0.055 Uiso 1 1 calc R
C58 C 0.2975(6) 0.9084(5) 0.1105(5) 0.0505(18) Uani 1 1 d .
H58A H 0.3188 0.9697 0.0942 0.061 Uiso 1 1 calc R
C59 C -0.0257(5) 0.6365(4) 0.1858(4) 0.0325(12) Uani 1 1 d .
H59A H -0.0170 0.6495 0.1285 0.039 Uiso 1 1 calc R
C60 C -0.0562(5) 0.3532(5) 0.3162(5) 0.0539(19) Uani 1 1 d .
H60A H -0.0973 0.4060 0.3233 0.065 Uiso 1 1 calc R
C61 C 0.4284(6) -0.0342(5) 0.3460(5) 0.0494(17) Uani 1 1 d .
H61A H 0.4731 -0.0821 0.3337 0.059 Uiso 1 1 calc R
C66 C -0.0266(7) 0.2284(6) 0.2528(5) 0.063(2) Uani 1 1 d .
H66A H -0.0483 0.1969 0.2174 0.075 Uiso 1 1 calc R
C69 C -0.0875(7) 0.3064(6) 0.2634(5) 0.066(2) Uani 1 1 d .
H69A H -0.1496 0.3275 0.2349 0.079 Uiso 1 1 calc R
C80 C 0.0669(6) 0.1960(5) 0.2941(4) 0.0457(16) Uani 1 1 d .
H80A H 0.1072 0.1431 0.2863 0.055 Uiso 1 1 calc R
C9 C 0.3142(4) 0.3511(3) 0.2626(3) 0.0247(11) Uani 1 1 d .
H9A H 0.2656 0.3090 0.2525 0.030 Uiso 1 1 calc R
C11 C 0.4822(4) 0.2592(4) 0.2835(3) 0.0256(11) Uani 1 1 d .
C015 C 0.4854(5) 0.4240(4) 0.1864(3) 0.0324(13) Uani 1 1 d .
C10 C 0.4212(4) 0.3385(4) 0.2206(3) 0.0282(12) Uani 1 1 d .
H10A H 0.4095 0.3146 0.1738 0.034 Uiso 1 1 calc R
C013 C 0.5707(4) 0.2001(4) 0.2593(3) 0.0295(12) Uani 1 1 d .
C012 C 0.5727(5) 0.4368(5) 0.2257(4) 0.0384(14) Uani 1 1 d .
H01A H 0.5938 0.3922 0.2752 0.046 Uiso 1 1 calc R
C011 C 0.6027(5) 0.2133(5) 0.1769(4) 0.0411(15) Uani 1 1 d .
H01B H 0.5687 0.2617 0.1353 0.049 Uiso 1 1 calc R
C09 C 0.4569(5) 0.4894(4) 0.1108(4) 0.0420(15) Uani 1 1 d .
H09A H 0.3994 0.4813 0.0831 0.050 Uiso 1 1 calc R
C08 C 0.6196(5) 0.1255(5) 0.3209(4) 0.0468(17) Uani 1 1 d .
H08A H 0.5977 0.1148 0.3763 0.056 Uiso 1 1 calc R
C07 C 0.6845(6) 0.1556(5) 0.1558(4) 0.0494(17) Uani 1 1 d .
H07A H 0.7061 0.1656 0.1004 0.059 Uiso 1 1 calc R
C06 C 0.5994(7) 0.5815(5) 0.1174(6) 0.066(3) Uani 1 1 d .
H06A H 0.6358 0.6350 0.0951 0.080 Uiso 1 1 calc R
C05 C 0.7338(6) 0.0827(6) 0.2174(5) 0.0541(18) Uani 1 1 d .
H05A H 0.7894 0.0442 0.2035 0.065 Uiso 1 1 calc R
C04 C 0.6292(6) 0.5158(5) 0.1914(5) 0.056(2) Uani 1 1 d .
H04A H 0.6869 0.5242 0.2185 0.067 Uiso 1 1 calc R
C03 C 0.7011(6) 0.0670(6) 0.2993(5) 0.064(2) Uani 1 1 d .
H03A H 0.7338 0.0171 0.3404 0.077 Uiso 1 1 calc R
C02 C 0.2074(7) 0.5801(7) -0.0461(4) 0.063(2) Uani 1 1 d .
H02A H 0.2323 0.6128 -0.0987 0.075 Uiso 1 1 calc R
C01 C 0.1646(6) 0.4972(7) -0.0345(5) 0.063(2) Uani 1 1 d .
H01C H 0.1592 0.4742 -0.0797 0.075 Uiso 1 1 calc R
Cl1B Cl -0.4329(2) 0.97023(17) 0.10940(15) 0.0804(7) Uani 1 1 d .
Cl1A Cl -0.3583(2) 0.81333(18) 0.25070(14) 0.0817(7) Uani 1 1 d .
Cl1F Cl 0.2259(3) 0.8014(2) 0.54278(18) 0.1034(10) Uani 1 1 d .
F4 F 0.2392(4) 1.2531(3) -0.0179(2) 0.0549(10) Uani 1 1 d .
Cl1E Cl 0.2207(6) 0.7338(4) 0.4011(3) 0.229(4) Uani 1 1 d .
F3 F 0.2991(9) 1.2707(4) 0.0967(5) 0.181(5) Uani 1 1 d .
F2 F 0.2564(8) 1.1342(5) 0.1016(5) 0.147(4) Uani 1 1 d .
B1 B 0.2948(8) 1.2123(6) 0.0545(5) 0.051(2) Uani 1 1 d .
C010 C 0.5154(7) 0.5672(5) 0.0768(5) 0.058(2) Uani 1 1 d .
H01D H 0.4972 0.6102 0.0258 0.069 Uiso 1 1 calc R
F1 F 0.3913(8) 1.1810(12) 0.0350(6) 0.243(8) Uani 1 1 d .
C1B C 0.1920(14) 0.8231(10) 0.4430(13) 0.185(10) Uani 1 1 d .
H1BA H 0.1169 0.8404 0.4398 0.222 Uiso 1 1 calc R
H1BB H 0.2264 0.8777 0.4093 0.222 Uiso 1 1 calc R
C1A C -0.3645(10) 0.8563(10) 0.1441(6) 0.112(5) Uani 1 1 d .
H1AA H -0.3987 0.8123 0.1239 0.135 Uiso 1 1 calc R
H1AB H -0.2937 0.8592 0.1203 0.135 Uiso 1 1 calc R
Cl1C Cl -0.0847(3) 0.8999(2) 0.1064(2) 0.1060(9) Uani 1 1 d .
Cl1D Cl 0.0422(3) 0.8382(3) -0.0190(2) 0.1306(13) Uani 1 1 d .
C1C C -0.0737(9) 0.8995(8) -0.0002(8) 0.108(4) Uani 1 1 d .
H1CB H -0.1324 0.8701 -0.0128 0.129 Uiso 1 1 calc R
H1CC H -0.0763 0.9645 -0.0363 0.129 Uiso 1 1 calc R

loop_
_atom_site_aniso_label
_atom_site_aniso_U_11
_atom_site_aniso_U_22
_atom_site_aniso_U_33
_atom_site_aniso_U_23
_atom_site_aniso_U_13
_atom_site_aniso_U_12
Ru1 0.0243(3) 0.0208(2) 0.0176(2) -0.00698(16) -0.00106(16) -0.00164(16)
P1 0.0300(7) 0.0214(6) 0.0217(6) -0.0059(5) -0.0016(5) -0.0051(5)
Cl2 0.0277(6) 0.0266(6) 0.0215(6) -0.0091(5) 0.0017(5) -0.0001(5)
Cl1 0.0349(7) 0.0277(6) 0.0209(6) -0.0055(5) -0.0057(5) 0.0002(5)
O1 0.0287(19) 0.0247(18) 0.0262(19) -0.0101(15) -0.0017(15) 0.0011(15)
P2 0.0270(7) 0.0224(6) 0.0205(6) -0.0066(5) -0.0008(5) -0.0004(5)
C660 0.026(3) 0.037(3) 0.023(3) -0.013(2) -0.003(2) 0.004(2)
C2 0.024(3) 0.021(2) 0.017(2) -0.0062(19) -0.0013(19) 0.000(2)
C6 0.029(3) 0.044(3) 0.027(3) -0.017(2) 0.003(2) -0.016(2)
C121 0.038(3) 0.030(3) 0.035(3) -0.011(2) -0.001(2) -0.006(2)
C12 0.026(3) 0.026(3) 0.027(3) -0.002(2) -0.002(2) 0.000(2)
C13 0.028(3) 0.021(2) 0.027(3) -0.007(2) 0.003(2) 0.000(2)
C16 0.034(3) 0.032(3) 0.029(3) -0.012(2) 0.001(2) -0.005(2)
C3 0.031(3) 0.021(2) 0.024(3) -0.009(2) 0.002(2) -0.002(2)
N1 0.024(2) 0.029(2) 0.021(2) -0.0114(18) 0.0024(17) -0.0033(18)
C20 0.046(4) 0.035(3) 0.048(4) -0.014(3) -0.013(3) 0.006(3)
C7 0.025(3) 0.047(3) 0.025(3) -0.012(2) -0.001(2) 0.000(2)
C22 0.042(3) 0.032(3) 0.025(3) 0.004(2) -0.001(2) -0.011(3)
C23 0.032(3) 0.025(3) 0.025(3) -0.001(2) -0.001(2) -0.003(2)
C1 0.021(2) 0.028(3) 0.018(2) -0.005(2) 0.0026(19) -0.006(2)
C4 0.026(3) 0.026(3) 0.024(2) -0.014(2) 0.000(2) -0.004(2)
C8 0.024(3) 0.038(3) 0.022(2) -0.011(2) -0.002(2) -0.007(2)
C29 0.039(3) 0.035(3) 0.045(4) 0.000(3) -0.001(3) -0.016(3)
C30 0.037(3) 0.042(3) 0.031(3) -0.008(3) 0.009(2) -0.007(3)
C31 0.040(3) 0.031(3) 0.036(3) -0.010(2) 0.002(3) 0.005(3)
C33 0.035(3) 0.034(3) 0.045(3) -0.003(3) -0.007(3) -0.006(3)
C34 0.032(3) 0.048(4) 0.037(3) 0.005(3) 0.006(3) -0.005(3)
C36 0.043(3) 0.037(3) 0.034(3) -0.013(3) -0.009(3) 0.001(3)
C5 0.033(3) 0.030(3) 0.028(3) -0.013(2) 0.006(2) -0.008(2)
C40 0.051(4) 0.031(3) 0.027(3) -0.009(2) 0.000(3) -0.010(3)
C42 0.046(4) 0.058(4) 0.026(3) -0.009(3) 0.004(3) -0.012(3)
C44 0.042(4) 0.031(3) 0.052(4) -0.014(3) -0.002(3) -0.001(3)
C45 0.062(5) 0.031(3) 0.075(5) -0.017(3) -0.007(4) 0.001(3)
C46 0.049(4) 0.046(4) 0.031(3) -0.010(3) 0.018(3) -0.001(3)
C49 0.043(3) 0.032(3) 0.038(3) -0.006(3) 0.005(3) -0.004(3)
C51 0.039(3) 0.034(3) 0.035(3) -0.008(2) -0.008(3) -0.011(3)
C52 0.031(3) 0.041(3) 0.063(4) -0.019(3) -0.001(3) -0.001(3)
C53 0.034(3) 0.042(4) 0.054(4) -0.016(3) 0.015(3) 0.001(3)
C54 0.036(3) 0.024(3) 0.031(3) -0.013(2) 0.001(2) -0.008(2)
C55 0.046(4) 0.054(4) 0.057(4) -0.033(4) -0.008(3) 0.004(3)
C56 0.049(4) 0.040(4) 0.049(4) -0.001(3) -0.003(3) -0.013(3)
C57 0.065(5) 0.041(4) 0.039(3) -0.024(3) 0.006(3) -0.005(3)
C58 0.057(4) 0.026(3) 0.063(4) -0.002(3) -0.015(4) -0.008(3)
C59 0.034(3) 0.035(3) 0.030(3) -0.013(2) 0.001(2) -0.006(2)
C60 0.039(4) 0.046(4) 0.066(5) 0.003(3) -0.015(3) -0.006(3)
C61 0.052(4) 0.042(4) 0.060(4) -0.028(3) 0.004(3) 0.003(3)
C66 0.072(5) 0.073(5) 0.049(4) -0.016(4) -0.029(4) -0.027(5)
C69 0.059(5) 0.070(5) 0.061(5) 0.002(4) -0.034(4) -0.013(4)
C80 0.055(4) 0.044(4) 0.040(3) -0.009(3) -0.017(3) -0.014(3)
C9 0.033(3) 0.021(2) 0.023(2) -0.009(2) -0.006(2) -0.001(2)
C11 0.029(3) 0.024(3) 0.026(3) -0.011(2) 0.001(2) -0.007(2)
C015 0.041(3) 0.033(3) 0.026(3) -0.014(2) 0.016(2) -0.005(2)
C10 0.033(3) 0.030(3) 0.025(3) -0.013(2) -0.005(2) -0.002(2)
C013 0.031(3) 0.032(3) 0.028(3) -0.014(2) 0.002(2) 0.000(2)
C012 0.045(4) 0.045(3) 0.033(3) -0.022(3) 0.013(3) -0.015(3)
C011 0.047(4) 0.039(3) 0.035(3) -0.012(3) 0.008(3) 0.007(3)
C09 0.044(4) 0.037(3) 0.037(3) -0.006(3) 0.016(3) 0.012(3)
C08 0.042(4) 0.062(4) 0.033(3) -0.017(3) -0.002(3) 0.017(3)
C07 0.056(4) 0.047(4) 0.043(4) -0.016(3) 0.013(3) 0.005(3)
C06 0.076(6) 0.040(4) 0.086(6) -0.029(4) 0.053(5) -0.023(4)
C05 0.046(4) 0.063(5) 0.057(4) -0.030(4) 0.000(3) 0.017(3)
C04 0.068(5) 0.056(4) 0.060(5) -0.039(4) 0.032(4) -0.032(4)
C03 0.055(5) 0.084(6) 0.044(4) -0.019(4) -0.006(3) 0.036(4)
C02 0.065(5) 0.101(7) 0.028(3) -0.026(4) 0.010(3) -0.017(5)
C01 0.055(5) 0.099(7) 0.055(5) -0.057(5) -0.001(4) -0.004(4)
Cl1B 0.1003(18) 0.0712(14) 0.0649(13) -0.0019(11) -0.0144(12) -0.0333(13)
Cl1A 0.0937(17) 0.0779(15) 0.0617(13) -0.0130(11) 0.0102(12) 0.0175(13)
Cl1F 0.152(3) 0.0871(18) 0.0855(18) -0.0439(15) 0.0306(18) -0.0405(18)
F4 0.078(3) 0.052(2) 0.037(2) -0.0093(17) -0.0100(19) -0.018(2)
Cl1E 0.405(9) 0.161(4) 0.146(4) -0.110(3) -0.155(5) 0.145(5)
F3 0.342(13) 0.067(4) 0.158(7) -0.057(4) -0.184(8) 0.038(6)
F2 0.226(9) 0.098(5) 0.102(5) 0.028(4) -0.083(6) -0.068(6)
B1 0.073(6) 0.035(4) 0.044(4) -0.010(3) -0.011(4) -0.001(4)
C010 0.069(5) 0.036(4) 0.053(4) 0.001(3) 0.034(4) 0.003(3)
F1 0.139(8) 0.44(2) 0.099(6) -0.039(9) -0.023(6) 0.119(11)
C1B 0.173(15) 0.111(11) 0.32(3) -0.133(14) -0.165(17) 0.086(11)
C1A 0.098(8) 0.168(12) 0.069(6) -0.054(7) -0.016(6) 0.064(8)
Cl1C 0.099(2) 0.0896(19) 0.118(2) -0.0156(17) -0.0032(18) -0.0026(16)
Cl1D 0.125(3) 0.145(3) 0.108(2) -0.025(2) -0.005(2) 0.015(2)
C1C 0.080(7) 0.086(7) 0.133(10) 0.019(7) -0.033(7) -0.031(6)

loop_
_atom_type_symbol
_atom_type_description
_atom_type_scat_dispersion_real
_atom_type_scat_dispersion_imag
_atom_type_scat_source
C C 0.0033 0.0016 'International Tables Vol C Tables 4.2.6.8 and 6.1.1.4'
H H 0.0000 0.0000 'International Tables Vol C Tables 4.2.6.8 and 6.1.1.4'
B B 0.0013 0.0007 'International Tables Vol C Tables 4.2.6.8 and 6.1.1.4'
O O 0.0106 0.0060 'International Tables Vol C Tables 4.2.6.8 and 6.1.1.4'
F F 0.0171 0.0103 'International Tables Vol C Tables 4.2.6.8 and 6.1.1.4'
P P 0.1023 0.0942 'International Tables Vol C Tables 4.2.6.8 and 6.1.1.4'
Cl Cl 0.1484 0.1585 'International Tables Vol C Tables 4.2.6.8 and 6.1.1.4'
Ru Ru -1.2594 0.8363 'International Tables Vol C Tables 4.2.6.8 and 6.1.1.4'
N N 0.0061 0.0033 'International Tables Vol C Tables 4.2.6.8 and 6.1.1.4'

loop_
_geom_angle_atom_site_label_1
_geom_angle_atom_site_label_2
_geom_angle_atom_site_label_3
_geom_angle
O1 Ru1 C9 74.64(17)
O1 Ru1 C1 109.99(17)
C9 Ru1 C1 37.98(19)
O1 Ru1 N1 85.59(15)
C9 Ru1 N1 99.36(18)
C1 Ru1 N1 88.55(18)
O1 Ru1 P1 91.98(11)
C9 Ru1 P1 84.61(14)
C1 Ru1 P1 96.82(14)
N1 Ru1 P1 174.60(12)
O1 Ru1 Cl2 166.86(10)
C9 Ru1 Cl2 117.35(14)
C1 Ru1 Cl2 80.61(14)
N1 Ru1 Cl2 86.98(12)
P1 Ru1 Cl2 94.47(5)
O1 Ru1 Cl1 82.35(11)
C9 Ru1 Cl1 154.70(14)
C1 Ru1 Cl1 167.20(14)
N1 Ru1 Cl1 89.05(12)
P1 Ru1 Cl1 85.84(5)
Cl2 Ru1 Cl1 86.71(5)
C54 P1 C12 102.9(2)
C54 P1 C22 108.3(3)
C12 P1 C22 98.1(3)
C54 P1 Ru1 108.37(18)
C12 P1 Ru1 121.97(19)
C22 P1 Ru1 115.81(18)
C11 O1 Ru1 120.7(3)
C13 P2 C23 109.6(3)
C13 P2 C660 106.5(3)
C23 P2 C660 110.9(3)
C13 P2 C2 109.3(2)
C23 P2 C2 109.3(2)
C660 P2 C2 111.2(2)
C42 C660 C36 119.5(5)
C42 C660 P2 122.0(5)
C36 C660 P2 118.6(4)
C3 C2 C1 129.0(5)
C3 C2 P2 117.1(4)
C1 C2 P2 113.5(4)
C7 C6 C5 117.0(5)
C30 C121 C12 120.9(5)
C121 C12 C51 118.4(5)
C121 C12 P1 122.4(4)
C51 C12 P1 119.0(4)
C31 C13 C59 121.1(5)
C31 C13 P2 119.5(4)
C59 C13 P2 119.3(4)
C54 C16 C20 120.4(5)
C2 C3 C4 129.2(5)
C8 N1 C4 117.2(4)
C8 N1 Ru1 115.9(3)
C4 N1 Ru1 126.6(3)
C61 C20 C16 120.0(6)
C6 C7 C8 119.9(5)
C33 C22 C80 118.5(6)
C33 C22 P1 115.6(5)
C80 C22 P1 125.7(5)
C49 C23 C44 119.8(5)
C49 C23 P2 120.6(4)
C44 C23 P2 119.7(4)
C9 C1 C2 130.2(4)
C9 C1 Ru1 70.5(3)
C2 C1 Ru1 119.3(3)
N1 C4 C5 121.2(5)
N1 C4 C3 122.3(4)
C5 C4 C3 116.3(5)
N1 C8 C7 123.5(5)
C34 C29 C51 120.4(6)
C121 C30 C34 120.1(6)
C13 C31 C46 118.9(6)
C60 C33 C22 120.5(7)
C29 C34 C30 119.5(6)
C55 C36 C660 120.1(6)
C6 C5 C4 120.8(5)
C57 C40 C54 120.6(6)
C660 C42 C02 119.4(7)
C23 C44 C45 117.5(6)
C58 C45 C44 122.2(7)
C53 C46 C31 120.2(6)
C23 C49 C56 120.1(6)
C29 C51 C12 120.6(6)
C59 C52 C53 119.8(6)
C46 C53 C52 120.0(6)
C16 C54 C40 118.7(5)
C16 C54 P1 117.7(4)
C40 C54 P1 122.9(4)
C01 C55 C36 119.3(7)
C58 C56 C49 120.2(7)
C40 C57 C61 120.3(6)
C45 C58 C56 120.3(6)
C52 C59 C13 119.9(6)
C69 C60 C33 120.4(8)
C57 C61 C20 120.0(6)
C69 C66 C80 121.3(7)
C66 C69 C60 119.7(7)
C66 C80 C22 119.6(7)
C1 C9 C10 133.1(5)
C1 C9 Ru1 71.5(3)
C10 C9 Ru1 110.2(3)
O1 C11 C013 119.9(5)
O1 C11 C10 117.7(5)
C013 C11 C10 122.4(5)
C012 C015 C09 119.2(6)
C012 C015 C10 122.9(5)
C09 C015 C10 117.9(6)
C11 C10 C9 105.2(4)
C11 C10 C015 110.9(5)
C9 C10 C015 119.5(4)
C011 C013 C08 119.2(5)
C011 C013 C11 122.0(5)
C08 C013 C11 118.7(5)
C015 C012 C04 120.6(7)
C07 C011 C013 120.8(6)
C015 C09 C010 119.3(7)
C03 C08 C013 119.8(6)
C05 C07 C011 119.6(6)
C010 C06 C04 119.5(6)
C03 C05 C07 120.3(6)
C06 C04 C012 120.1(8)
C05 C03 C08 120.2(7)
C01 C02 C42 120.5(7)
C02 C01 C55 121.1(7)
F3 B1 F2 109.7(9)
F3 B1 F1 110.2(11)
F2 B1 F1 102.7(10)
F3 B1 F4 112.0(7)
F2 B1 F4 112.4(7)
F1 B1 F4 109.4(7)
C06 C010 C09 121.2(7)
Cl1E C1B Cl1F 116.3(8)
Cl1A C1A Cl1B 113.3(6)
Cl1D C1C Cl1C 110.7(6)

loop_
_geom_bond_atom_site_label_1
_geom_bond_atom_site_label_2
_geom_bond_distance
Ru1 O1 2.085(4)
Ru1 C9 2.164(5)
Ru1 C1 2.176(5)
Ru1 N1 2.192(4)
Ru1 P1 2.3264(15)
Ru1 Cl2 2.4045(15)
Ru1 Cl1 2.4245(15)
P1 C54 1.830(6)
P1 C12 1.837(5)
P1 C22 1.838(6)
O1 C11 1.246(6)
P2 C13 1.800(5)
P2 C23 1.800(5)
P2 C660 1.801(5)
P2 C2 1.814(5)
C660 C42 1.383(8)
C660 C36 1.395(8)
C2 C3 1.348(7)
C2 C1 1.481(7)
C6 C7 1.376(9)
C6 C5 1.389(8)
C121 C30 1.374(8)
C121 C12 1.391(8)
C12 C51 1.392(8)
C13 C31 1.373(8)
C13 C59 1.392(8)
C16 C54 1.391(8)
C16 C20 1.397(9)
C3 C4 1.452(7)
N1 C8 1.342(7)
N1 C4 1.359(7)
C20 C61 1.387(10)
C7 C8 1.380(8)
C22 C33 1.400(9)
C22 C80 1.411(9)
C23 C49 1.383(8)
C23 C44 1.397(9)
C1 C9 1.412(7)
C4 C5 1.391(7)
C29 C34 1.371(10)
C29 C51 1.383(9)
C30 C34 1.395(9)
C31 C46 1.404(9)
C33 C60 1.392(9)
C36 C55 1.393(9)
C40 C57 1.380(9)
C40 C54 1.408(8)
C42 C02 1.401(10)
C44 C45 1.411(9)
C45 C58 1.336(11)
C46 C53 1.376(10)
C49 C56 1.392(9)
C52 C59 1.370(9)
C52 C53 1.401(10)
C55 C01 1.376(11)
C56 C58 1.361(10)
C57 C61 1.386(10)
C60 C69 1.378(12)
C66 C69 1.376(13)
C66 C80 1.390(10)
C9 C10 1.526(8)
C11 C013 1.474(8)
C11 C10 1.510(7)
C015 C012 1.389(9)
C015 C09 1.394(9)
C015 C10 1.527(8)
C013 C011 1.385(8)
C013 C08 1.393(9)
C012 C04 1.394(9)
C011 C07 1.382(9)
C09 C010 1.395(10)
C08 C03 1.389(10)
C07 C05 1.382(10)
C06 C010 1.375(13)
C06 C04 1.379(13)
C05 C03 1.377(10)
C02 C01 1.351(12)
Cl1B C1A 1.766(12)
Cl1A C1A 1.721(11)
Cl1F C1B 1.689(18)
F4 B1 1.391(9)
Cl1E C1B 1.675(14)
F3 B1 1.280(10)
F2 B1 1.315(11)
B1 F1 1.333(13)
Cl1C C1C 1.796(14)
Cl1D C1C 1.724(13)
